data_7220160
loop_
_publ_author_name
'Liu, Hong'
'Chai, Dong-Feng'
'Zou, Yu-Long'
'Zhou, Shu-Jing'
'Wang, Wei'
'Shen, De-Feng'
'Qu, Yan-Yan'
'Gao, Guang-Gang'

_publ_section_title
;
 Norfloxacin-derivative Functionalized Octamolybdate: Unusual Carbonyl
 Coordination and Acidity Sensitive Luminescence
;
_journal_name_full 'RSC Adv.'
_journal_paper_doi 10.1039/C5RA04108B
_journal_year 2015
_chemical_formula_sum 'C60 H96 F4 Mo8 N12 O40'
_chemical_formula_weight 2468.97
_chemical_name_systematic
;
 ?
;
_space_group_IT_number 2
_symmetry_cell_setting triclinic
_symmetry_space_group_name_Hall '-P 1'
_symmetry_space_group_name_H-M 'P -1'
_atom_sites_solution_hydrogens geom
_atom_sites_solution_primary direct
_atom_sites_solution_secondary difmap
_audit_creation_method SHELXL-97
_audit_update_record
;
2015-02-14 deposited with the CCDC.
2015-04-20 downloaded from the CCDC.
;
_cell_angle_alpha 80.182(4)
_cell_angle_beta 71.327(5)
_cell_angle_gamma 69.012(5)
_cell_formula_units_Z 1
_cell_length_a 11.5529(6)
_cell_length_b 14.2950(7)
_cell_length_c 14.7162(7)
_cell_measurement_reflns_used 2950
_cell_measurement_temperature 293(2)
_cell_measurement_theta_max 25.2000
_cell_measurement_theta_min 2.8850
_cell_volume 2145.4(2)
_computing_cell_refinement SMART
_computing_data_collection 'SMART (Bruker, 1997)'
_computing_data_reduction 'SAINT (Bruker, 1997)'
_computing_molecular_graphics Diamond
_computing_publication_material SHELXTL
_computing_structure_refinement 'SHELXL-97 (Sheldrick, 1997)'
_computing_structure_solution 'SHELXTL (Bruker, 1997)'
_diffrn_ambient_temperature 293(2)
_diffrn_measured_fraction_theta_full 0.998
_diffrn_measured_fraction_theta_max 0.998
_diffrn_measurement_device_type 'Bruker SMART CCD APEX II'
_diffrn_measurement_method '\w scans'
_diffrn_radiation_monochromator graphite
_diffrn_radiation_source 'fine-focus sealed tube'
_diffrn_radiation_type MoK\a
_diffrn_radiation_wavelength 0.71073
_diffrn_reflns_av_R_equivalents 0.0376
_diffrn_reflns_av_sigmaI/netI 0.0653
_diffrn_reflns_limit_h_max 13
_diffrn_reflns_limit_h_min -13
_diffrn_reflns_limit_k_max 17
_diffrn_reflns_limit_k_min -17
_diffrn_reflns_limit_l_max 16
_diffrn_reflns_limit_l_min -17
_diffrn_reflns_number 16259
_diffrn_reflns_theta_full 25.20
_diffrn_reflns_theta_max 25.20
_diffrn_reflns_theta_min 3.04
_exptl_absorpt_coefficient_mu 1.234
_exptl_absorpt_correction_T_max 0.798
_exptl_absorpt_correction_T_min 0.756
_exptl_crystal_colour brown
_exptl_crystal_density_diffrn 1.910
_exptl_crystal_density_method 'not measured'
_exptl_crystal_description block
_exptl_crystal_F_000 1212
_exptl_crystal_size_max 0.20
_exptl_crystal_size_mid 0.18
_exptl_crystal_size_min 0.16
_refine_diff_density_max 1.650
_refine_diff_density_min -0.789
_refine_diff_density_rms 0.136
_refine_ls_extinction_method none
_refine_ls_goodness_of_fit_ref 1.010
_refine_ls_hydrogen_treatment mixed
_refine_ls_matrix_type full
_refine_ls_number_parameters 519
_refine_ls_number_reflns 7712
_refine_ls_number_restraints 0
_refine_ls_restrained_S_all 1.010
_refine_ls_R_factor_all 0.0742
_refine_ls_R_factor_gt 0.0492
_refine_ls_shift/su_max 0.001
_refine_ls_shift/su_mean 0.000
_refine_ls_structure_factor_coef Fsqd
_refine_ls_weighting_details 'calc w=1/[\s^2^(Fo^2^)+(0.0681P)^2^+6.3371P] where P=(Fo^2^+2Fc^2^)/3'
_refine_ls_weighting_scheme calc
_refine_ls_wR_factor_gt 0.1268
_refine_ls_wR_factor_ref 0.1406
_reflns_number_gt 5829
_reflns_number_total 7712
_reflns_threshold_expression >2sigma(I)
_cod_data_source_file c5ra04108b2.cif
_cod_data_source_block R948997.cif
_cod_depositor_comments
;
The following automatic conversions were performed:

'_symmetry_cell_setting' value 'Triclinic' changed to 'triclinic'
according to
/usr/data/users/saulius/crontab/automatic-downloads/rss-feeds/RSC/lib/dictionaries/cif_core.dic
dictionary named 'cif_core.dic' version 2.4.2 from 2011-04-26.

Automatic conversion script
Id: cif_fix_values 3271 2015-04-21 07:52:19Z andrius 
;
_cod_original_cell_volume 2145.39(18)
_cod_database_code 7220160

loop_
_symmetry_equiv_pos_as_xyz
'x, y, z'
'-x, -y, -z'

loop_
_atom_site_label
_atom_site_type_symbol
_atom_site_fract_x
_atom_site_fract_y
_atom_site_fract_z
_atom_site_U_iso_or_equiv
_atom_site_adp_type
_atom_site_occupancy
_atom_site_symmetry_multiplicity
_atom_site_calc_flag
_atom_site_refinement_flags
Mo1 Mo 0.44801(5) 0.54083(4) 0.61551(4) 0.02119(16) Uani 1 1 d .
Mo2 Mo 0.31838(5) 0.38846(4) 0.57673(4) 0.02458(16) Uani 1 1 d .
Mo3 Mo 0.62094(6) 0.25050(5) 0.55032(4) 0.02801(17) Uani 1 1 d .
Mo4 Mo 0.85248(5) 0.32132(5) 0.39593(4) 0.02697(17) Uani 1 1 d .
F1 F 0.6702(4) 0.4716(4) -0.0148(3) 0.0552(14) Uani 1 1 d .
F2 F 0.7467(9) 0.1956(5) -0.0046(4) 0.105(3) Uani 1 1 d .
O1 O 0.5990(4) 0.5591(3) 0.5869(3) 0.0264(10) Uani 1 1 d .
O2 O 0.4187(4) 0.5070(4) 0.7347(3) 0.0309(11) Uani 1 1 d .
O3 O 0.3411(4) 0.6758(3) 0.6076(3) 0.0259(10) Uani 1 1 d .
O4 O 0.2798(4) 0.5286(3) 0.5930(3) 0.0242(10) Uani 1 1 d .
O5 O 0.5056(4) 0.4134(3) 0.5579(3) 0.0228(10) Uani 1 1 d .
O6 O 0.2768(5) 0.3474(4) 0.6946(3) 0.0393(13) Uani 1 1 d .
O7 O 0.1978(5) 0.3866(4) 0.5339(3) 0.0367(12) Uani 1 1 d .
O8 O 0.4561(4) 0.2659(3) 0.5293(3) 0.0299(11) Uani 1 1 d .
O9 O 0.5867(5) 0.2327(4) 0.6724(3) 0.0413(13) Uani 1 1 d .
O10 O 0.7001(5) 0.1331(4) 0.5081(4) 0.0466(14) Uani 1 1 d .
O11 O 0.7679(4) 0.2956(3) 0.5269(3) 0.0282(11) Uani 1 1 d .
O12 O 0.9712(4) 0.3576(4) 0.4105(3) 0.0365(12) Uani 1 1 d .
O13 O 0.9287(5) 0.2014(4) 0.3604(4) 0.0481(15) Uani 1 1 d .
O14 O 0.8750(5) 0.3722(4) 0.2501(3) 0.0395(13) Uani 1 1 d .
O15 O 1.2214(13) 0.1048(8) -0.1622(9) 0.180(6) Uani 1 1 d .
OW1 O 0.2259(8) 0.2202(6) 0.3815(6) 0.101(3) Uiso 1 1 d .
OW2 O 0.9091(19) -0.0543(15) 0.4995(14) 0.270(8) Uiso 1 1 d .
OW3 O 1.0320(9) 0.2272(7) 0.6063(7) 0.113(3) Uiso 1 1 d .
OW4 O 0.7032(17) 0.8654(13) 0.3624(12) 0.240(7) Uiso 1 1 d .
OW5 O 1.4939(14) 0.0557(11) -0.2250(10) 0.192(5) Uiso 1 1 d .
C1 C 0.9719(7) 0.3537(5) 0.1737(4) 0.0296(16) Uani 1 1 d .
C2 C 1.1014(7) 0.3117(6) 0.1735(5) 0.0401(19) Uani 1 1 d .
H1 H 1.1230 0.2917 0.2311 0.048 Uiso 1 1 calc R
C3 C 1.1976(7) 0.3002(6) 0.0867(5) 0.0404(19) Uani 1 1 d .
H2 H 1.2831 0.2735 0.0884 0.048 Uiso 1 1 calc R
C4 C 1.0480(6) 0.3631(5) -0.0045(4) 0.0281(16) Uani 1 1 d .
C5 C 0.9461(6) 0.3778(5) 0.0816(4) 0.0246(15) Uani 1 1 d .
C6 C 0.8189(7) 0.4166(6) 0.0760(4) 0.0319(17) Uani 1 1 d .
H3 H 0.7506 0.4307 0.1318 0.038 Uiso 1 1 calc R
C7 C 0.7955(7) 0.4335(6) -0.0109(5) 0.0351(18) Uani 1 1 d .
C8 C 0.8941(6) 0.4151(5) -0.0981(4) 0.0270(15) Uani 1 1 d .
C9 C 1.0189(7) 0.3830(5) -0.0939(4) 0.0298(16) Uani 1 1 d .
H4 H 1.0859 0.3740 -0.1506 0.036 Uiso 1 1 calc R
C10 C 0.7946(8) 0.3617(6) -0.1927(5) 0.043(2) Uani 1 1 d .
H5 H 0.7306 0.3549 -0.1327 0.052 Uiso 1 1 calc R
H6 H 0.8597 0.2963 -0.2057 0.052 Uiso 1 1 calc R
C11 C 0.7309(8) 0.3972(7) -0.2727(5) 0.045(2) Uani 1 1 d .
H7 H 0.6607 0.4597 -0.2572 0.054 Uiso 1 1 calc R
H8 H 0.6954 0.3477 -0.2800 0.054 Uiso 1 1 calc R
C12 C 0.8946(7) 0.4802(6) -0.3549(5) 0.0402(19) Uani 1 1 d .
H10 H 0.8325 0.5467 -0.3416 0.048 Uiso 1 1 calc R
H11 H 0.9602 0.4857 -0.4144 0.048 Uiso 1 1 calc R
C13 C 0.9560(7) 0.4403(6) -0.2746(4) 0.0361(18) Uani 1 1 d .
H12 H 1.0188 0.3741 -0.2881 0.043 Uiso 1 1 calc R
H13 H 1.0007 0.4840 -0.2691 0.043 Uiso 1 1 calc R
C14 C 1.2840(7) 0.3141(7) -0.0907(5) 0.043(2) Uani 1 1 d .
H14 H 1.2826 0.2642 -0.1271 0.051 Uiso 1 1 d R
H15 H 1.2682 0.3774 -0.1288 0.051 Uiso 1 1 d R
C15 C 1.4162(8) 0.2856(8) -0.0794(6) 0.068(3) Uani 1 1 d .
H16 H 1.4353 0.2221 -0.0432 0.102 Uiso 1 1 calc R
H17 H 1.4204 0.3359 -0.0461 0.102 Uiso 1 1 calc R
H18 H 1.4782 0.2802 -0.1416 0.102 Uiso 1 1 calc R
C16 C 1.2066(19) 0.0828(13) -0.0744(14) 0.116(6) Uiso 1 1 d .
C17 C 1.303(2) 0.0378(15) -0.0317(17) 0.169(11) Uani 1 1 d .
H19 H 1.3878 0.0221 -0.0713 0.203 Uiso 1 1 calc R
C18 C 1.2877(17) 0.0153(16) 0.0584(18) 0.171(9) Uani 1 1 d .
H20 H 1.3630 -0.0200 0.0761 0.205 Uiso 1 1 calc R
C19 C 1.0704(14) 0.0764(8) 0.0948(9) 0.086(4) Uani 1 1 d .
C20 C 1.0826(14) 0.0980(9) -0.0003(12) 0.102(5) Uani 1 1 d .
C21 C 0.9741(14) 0.1393(8) -0.0337(8) 0.075(4) Uani 1 1 d .
H21 H 0.9841 0.1544 -0.0992 0.090 Uiso 1 1 calc R
C22 C 0.8517(15) 0.1583(8) 0.0290(8) 0.084(4) Uani 1 1 d .
C23 C 0.8302(13) 0.1391(7) 0.1289(7) 0.068(3) Uani 1 1 d .
C24 C 0.9392(12) 0.0995(8) 0.1589(8) 0.071(3) Uani 1 1 d .
H22 H 0.9292 0.0864 0.2245 0.085 Uiso 1 1 calc R
C25 C 0.6205(10) 0.2645(7) 0.1909(7) 0.066(3) Uani 1 1 d .
H23 H 0.6495 0.3018 0.2232 0.079 Uiso 1 1 calc R
H24 H 0.6268 0.2934 0.1256 0.079 Uiso 1 1 calc R
C26 C 0.4851(12) 0.2715(8) 0.2416(7) 0.078(3) Uani 1 1 d .
H25 H 0.4553 0.2378 0.2063 0.094 Uiso 1 1 calc R
H26 H 0.4317 0.3416 0.2430 0.094 Uiso 1 1 calc R
C27 C 0.5591(10) 0.1177(8) 0.3431(7) 0.072(3) Uani 1 1 d .
H28 H 0.5557 0.0921 0.4090 0.086 Uiso 1 1 calc R
H29 H 0.5310 0.0763 0.3147 0.086 Uiso 1 1 calc R
C28 C 0.6948(9) 0.1122(7) 0.2882(6) 0.059(2) Uani 1 1 d .
H30 H 0.7261 0.1471 0.3213 0.071 Uiso 1 1 calc R
H31 H 0.7497 0.0425 0.2861 0.071 Uiso 1 1 calc R
C29 C 1.1631(18) 0.0143(14) 0.2316(13) 0.138(6) Uiso 1 1 d .
H32 H 1.0890 0.0632 0.2703 0.165 Uiso 1 1 d R
H33 H 1.2404 0.0132 0.2452 0.165 Uiso 1 1 d R
C30 C 1.1483(15) -0.0797(13) 0.2547(14) 0.156(7) Uani 1 1 d .
H34 H 1.0721 -0.0784 0.2408 0.234 Uiso 1 1 calc R
H35 H 1.1404 -0.0972 0.3219 0.234 Uiso 1 1 calc R
H36 H 1.2224 -0.1284 0.2174 0.234 Uiso 1 1 calc R
N1 N 1.1746(5) 0.3253(5) 0.0005(4) 0.0331(15) Uani 1 1 d .
N2 N 0.8561(5) 0.4343(5) -0.1837(4) 0.0320(14) Uani 1 1 d .
N3 N 0.8290(6) 0.4127(5) -0.3653(4) 0.0430(17) Uani 1 1 d .
H9A H 0.8882 0.3530 -0.3833 0.052 Uiso 1 1 calc R
H9B H 0.7891 0.4391 -0.4117 0.052 Uiso 1 1 calc R
N4 N 1.1737(14) 0.0362(10) 0.1343(10) 0.118(4) Uiso 1 1 d .
N5 N 0.7041(8) 0.1569(5) 0.1894(5) 0.057(2) Uani 1 1 d .
N6 N 0.4690(8) 0.2261(6) 0.3417(6) 0.073(3) Uani 1 1 d .
H27A H 0.3866 0.2276 0.3682 0.088 Uiso 1 1 calc R
H27B H 0.4866 0.2622 0.3770 0.088 Uiso 1 1 calc R

loop_
_atom_site_aniso_label
_atom_site_aniso_U_11
_atom_site_aniso_U_22
_atom_site_aniso_U_33
_atom_site_aniso_U_23
_atom_site_aniso_U_13
_atom_site_aniso_U_12
Mo1 0.0172(3) 0.0322(3) 0.0141(3) -0.0037(2) -0.0034(2) -0.0077(3)
Mo2 0.0208(3) 0.0357(4) 0.0186(3) -0.0008(2) -0.0028(2) -0.0135(3)
Mo3 0.0266(4) 0.0313(4) 0.0245(3) 0.0008(2) -0.0069(2) -0.0089(3)
Mo4 0.0189(3) 0.0410(4) 0.0168(3) -0.0048(2) -0.0034(2) -0.0049(3)
F1 0.024(2) 0.104(4) 0.030(2) -0.012(2) -0.0074(18) -0.009(3)
F2 0.173(8) 0.092(5) 0.056(4) -0.003(3) -0.044(4) -0.043(5)
O1 0.022(3) 0.036(3) 0.023(2) -0.0035(19) -0.0060(18) -0.011(2)
O2 0.025(3) 0.044(3) 0.019(2) -0.005(2) -0.0018(18) -0.008(2)
O3 0.026(3) 0.033(3) 0.021(2) -0.0048(18) -0.0062(18) -0.011(2)
O4 0.018(2) 0.032(3) 0.021(2) -0.0047(18) -0.0041(17) -0.006(2)
O5 0.019(2) 0.028(2) 0.020(2) -0.0047(17) -0.0019(17) -0.008(2)
O6 0.038(3) 0.052(3) 0.027(3) 0.008(2) -0.005(2) -0.021(3)
O7 0.029(3) 0.056(3) 0.033(3) 0.000(2) -0.009(2) -0.025(3)
O8 0.030(3) 0.031(3) 0.031(3) -0.003(2) -0.009(2) -0.011(2)
O9 0.041(3) 0.054(3) 0.028(3) 0.008(2) -0.009(2) -0.020(3)
O10 0.046(4) 0.036(3) 0.054(3) -0.009(2) -0.014(3) -0.006(3)
O11 0.023(3) 0.040(3) 0.020(2) -0.0021(19) -0.0059(18) -0.008(2)
O12 0.026(3) 0.057(3) 0.027(3) 0.003(2) -0.009(2) -0.015(3)
O13 0.047(4) 0.053(4) 0.033(3) -0.014(2) -0.003(2) -0.004(3)
O14 0.027(3) 0.069(4) 0.014(2) -0.006(2) -0.0011(19) -0.008(3)
O15 0.250(14) 0.121(9) 0.131(9) -0.045(7) 0.071(9) -0.111(9)
C1 0.029(4) 0.037(4) 0.018(3) -0.005(3) -0.004(3) -0.006(3)
C2 0.034(5) 0.066(6) 0.019(4) -0.002(3) -0.010(3) -0.015(4)
C3 0.023(4) 0.061(5) 0.033(4) -0.002(3) -0.013(3) -0.005(4)
C4 0.023(4) 0.041(4) 0.021(3) 0.000(3) -0.005(3) -0.012(3)
C5 0.024(4) 0.038(4) 0.014(3) -0.007(3) -0.003(2) -0.013(3)
C6 0.026(4) 0.054(5) 0.016(3) -0.008(3) -0.001(3) -0.014(4)
C7 0.024(4) 0.055(5) 0.022(4) -0.005(3) -0.006(3) -0.007(4)
C8 0.026(4) 0.040(4) 0.015(3) -0.002(3) -0.004(3) -0.013(3)
C9 0.032(4) 0.041(4) 0.012(3) -0.004(3) 0.000(3) -0.012(3)
C10 0.039(5) 0.063(6) 0.029(4) 0.004(4) -0.008(3) -0.022(4)
C11 0.042(5) 0.070(6) 0.031(4) 0.000(4) -0.012(3) -0.027(4)
C12 0.033(4) 0.066(6) 0.021(4) 0.001(3) -0.006(3) -0.017(4)
C13 0.031(4) 0.064(5) 0.020(3) 0.003(3) -0.008(3) -0.024(4)
C14 0.029(4) 0.075(6) 0.017(4) -0.008(3) 0.000(3) -0.011(4)
C15 0.029(5) 0.123(9) 0.032(5) -0.007(5) 0.007(4) -0.016(5)
C17 0.17(2) 0.152(17) 0.166(19) -0.013(15) 0.052(17) -0.113(16)
C18 0.079(12) 0.18(2) 0.23(2) -0.054(18) 0.030(14) -0.049(12)
C19 0.133(12) 0.055(7) 0.064(7) -0.014(5) 0.001(7) -0.045(7)
C20 0.085(10) 0.064(8) 0.128(13) -0.032(8) 0.031(9) -0.032(8)
C21 0.116(11) 0.046(6) 0.054(6) -0.021(5) 0.010(7) -0.036(7)
C22 0.135(12) 0.053(7) 0.065(8) 0.001(5) -0.029(8) -0.032(7)
C23 0.112(10) 0.037(5) 0.040(5) -0.016(4) 0.000(6) -0.021(6)
C24 0.090(9) 0.055(7) 0.064(7) -0.011(5) -0.007(6) -0.027(6)
C25 0.079(8) 0.065(7) 0.058(6) -0.014(5) -0.021(5) -0.022(6)
C26 0.099(9) 0.073(7) 0.061(7) -0.010(5) -0.040(6) -0.008(7)
C27 0.075(8) 0.090(8) 0.063(7) -0.024(6) -0.010(5) -0.040(7)
C28 0.067(7) 0.055(6) 0.061(6) -0.011(4) -0.018(5) -0.023(5)
C30 0.101(13) 0.134(16) 0.23(2) -0.020(14) -0.090(13) 0.004(11)
N1 0.023(3) 0.053(4) 0.020(3) -0.004(3) -0.005(2) -0.008(3)
N2 0.026(3) 0.059(4) 0.016(3) -0.002(2) -0.006(2) -0.022(3)
N3 0.039(4) 0.071(5) 0.025(3) -0.007(3) -0.014(3) -0.019(4)
N5 0.083(6) 0.045(4) 0.049(5) -0.012(3) -0.021(4) -0.020(4)
N6 0.070(6) 0.087(7) 0.062(5) -0.037(5) -0.009(4) -0.020(5)

loop_
_atom_type_symbol
_atom_type_description
_atom_type_scat_dispersion_real
_atom_type_scat_dispersion_imag
_atom_type_scat_source
Mo Mo -1.6832 0.6857 'International Tables Vol C Tables 4.2.6.8 and 6.1.1.4'
F F 0.0171 0.0103 'International Tables Vol C Tables 4.2.6.8 and 6.1.1.4'
O O 0.0106 0.0060 'International Tables Vol C Tables 4.2.6.8 and 6.1.1.4'
C C 0.0033 0.0016 'International Tables Vol C Tables 4.2.6.8 and 6.1.1.4'
N N 0.0061 0.0033 'International Tables Vol C Tables 4.2.6.8 and 6.1.1.4'
H H 0.0000 0.0000 'International Tables Vol C Tables 4.2.6.8 and 6.1.1.4'

loop_
_geom_angle_atom_site_label_1
_geom_angle_atom_site_label_2
_geom_angle_atom_site_label_3
_geom_angle
_geom_angle_site_symmetry_1
_geom_angle_site_symmetry_3
O2 Mo1 O1 102.6(2) . .
O2 Mo1 O3 105.1(2) . .
O1 Mo1 O3 99.6(2) . .
O2 Mo1 O5 102.9(2) . .
O1 Mo1 O5 98.47(19) . .
O3 Mo1 O5 142.27(19) . .
O2 Mo1 O4 98.90(19) . .
O1 Mo1 O4 158.40(17) . .
O3 Mo1 O4 76.65(18) . .
O5 Mo1 O4 74.43(17) . .
O2 Mo1 O5 178.81(19) . 2_666
O1 Mo1 O5 76.88(17) . 2_666
O3 Mo1 O5 76.10(16) . 2_666
O5 Mo1 O5 76.15(17) . 2_666
O4 Mo1 O5 81.59(15) . 2_666
O6 Mo2 O7 104.5(2) . .
O6 Mo2 O4 99.0(2) . .
O7 Mo2 O4 104.2(2) . .
O6 Mo2 O8 97.6(2) . .
O7 Mo2 O8 101.9(2) . .
O4 Mo2 O8 144.27(19) . .
O6 Mo2 O5 103.2(2) . .
O7 Mo2 O5 152.28(18) . .
O4 Mo2 O5 72.47(17) . .
O8 Mo2 O5 73.02(17) . .
O6 Mo2 O1 173.5(2) . 2_666
O7 Mo2 O1 81.59(18) . 2_666
O4 Mo2 O1 81.39(16) . 2_666
O8 Mo2 O1 78.78(17) . 2_666
O5 Mo2 O1 70.68(15) . 2_666
O9 Mo3 O10 105.5(3) . .
O9 Mo3 O11 98.2(2) . .
O10 Mo3 O11 99.2(2) . .
O9 Mo3 O8 101.9(2) . .
O10 Mo3 O8 96.0(2) . .
O11 Mo3 O8 150.47(18) . .
O9 Mo3 O5 92.2(2) . .
O10 Mo3 O5 161.0(2) . .
O11 Mo3 O5 84.80(18) . .
O8 Mo3 O5 73.10(17) . .
O9 Mo3 O3 162.7(2) . 2_666
O10 Mo3 O3 90.8(2) . 2_666
O11 Mo3 O3 72.94(16) . 2_666
O8 Mo3 O3 81.73(17) . 2_666
O5 Mo3 O3 72.52(15) . 2_666
O13 Mo4 O12 104.9(3) . .
O13 Mo4 O11 100.3(2) . .
O12 Mo4 O11 99.6(2) . .
O13 Mo4 O14 88.6(2) . .
O12 Mo4 O14 96.5(2) . .
O11 Mo4 O14 158.92(19) . .
O13 Mo4 O4 159.9(2) . 2_666
O12 Mo4 O4 91.8(2) . 2_666
O11 Mo4 O4 87.60(17) . 2_666
O14 Mo4 O4 78.33(17) . 2_666
O13 Mo4 O3 93.8(2) . 2_666
O12 Mo4 O3 161.3(2) . 2_666
O11 Mo4 O3 76.39(17) . 2_666
O14 Mo4 O3 84.01(17) . 2_666
O4 Mo4 O3 69.87(17) 2_666 2_666
Mo1 O1 Mo2 115.3(2) . 2_666
Mo1 O3 Mo4 108.9(2) . 2_666
Mo1 O3 Mo3 112.67(19) . 2_666
Mo4 O3 Mo3 90.24(15) 2_666 2_666
Mo2 O4 Mo4 150.2(2) . 2_666
Mo2 O4 Mo1 106.15(19) . .
Mo4 O4 Mo1 103.60(19) 2_666 .
Mo1 O5 Mo3 150.7(2) . .
Mo1 O5 Mo2 102.09(17) . .
Mo3 O5 Mo2 94.12(16) . .
Mo1 O5 Mo1 103.85(17) . 2_666
Mo3 O5 Mo1 98.06(15) . 2_666
Mo2 O5 Mo1 97.06(16) . 2_666
Mo2 O8 Mo3 113.9(2) . .
Mo4 O11 Mo3 116.1(2) . .
C1 O14 Mo4 133.4(4) . .
O14 C1 C2 124.8(6) . .
O14 C1 C5 118.3(6) . .
C2 C1 C5 116.9(6) . .
C3 C2 C1 119.6(6) . .
N1 C3 C2 123.9(7) . .
N1 C4 C5 119.2(6) . .
N1 C4 C9 121.4(6) . .
C5 C4 C9 119.3(6) . .
C6 C5 C4 118.9(6) . .
C6 C5 C1 120.2(5) . .
C4 C5 C1 120.9(6) . .
C7 C6 C5 119.8(6) . .
C6 C7 F1 118.9(6) . .
C6 C7 C8 123.1(7) . .
F1 C7 C8 117.9(6) . .
C9 C8 C7 117.6(6) . .
C9 C8 N2 125.1(6) . .
C7 C8 N2 117.3(6) . .
C8 C9 C4 121.2(6) . .
N2 C10 C11 110.6(6) . .
C10 C11 N3 109.6(6) . .
N3 C12 C13 110.1(6) . .
N2 C13 C12 109.8(6) . .
C15 C14 N1 116.5(6) . .
O15 C16 C17 126(2) . .
O15 C16 C20 125.9(19) . .
C17 C16 C20 108.5(17) . .
C18 C17 C16 125(2) . .
C17 C18 N4 129(2) . .
N4 C19 C20 124.3(14) . .
N4 C19 C24 118.9(12) . .
C20 C19 C24 116.8(14) . .
C19 C20 C21 120.6(12) . .
C19 C20 C16 124.1(17) . .
C21 C20 C16 115.2(16) . .
C22 C21 C20 120.9(12) . .
F2 C22 C21 120.4(11) . .
F2 C22 C23 117.4(12) . .
C21 C22 C23 122.3(14) . .
C24 C23 N5 124.8(9) . .
C24 C23 C22 115.0(11) . .
N5 C23 C22 120.1(12) . .
C23 C24 C19 124.4(11) . .
C26 C25 N5 109.6(9) . .
C25 C26 N6 112.6(9) . .
C28 C27 N6 110.3(8) . .
N5 C28 C27 111.9(9) . .
C30 C29 N4 107.1(16) . .
C3 N1 C4 119.4(6) . .
C3 N1 C14 120.9(6) . .
C4 N1 C14 119.7(5) . .
C8 N2 C13 116.9(5) . .
C8 N2 C10 112.6(5) . .
C13 N2 C10 108.3(5) . .
C12 N3 C11 111.7(6) . .
C18 N4 C19 107.8(16) . .
C18 N4 C29 126.9(19) . .
C19 N4 C29 125.2(14) . .
C23 N5 C28 114.9(8) . .
C23 N5 C25 114.8(8) . .
C28 N5 C25 110.2(7) . .
C26 N6 C27 110.7(7) . .

loop_
_geom_bond_atom_site_label_1
_geom_bond_atom_site_label_2
_geom_bond_distance
_geom_bond_site_symmetry_2
Mo1 O2 1.695(4) .
Mo1 O1 1.763(4) .
Mo1 O3 1.889(4) .
Mo1 O5 1.944(4) .
Mo1 O4 2.143(4) .
Mo1 O5 2.456(4) 2_666
Mo2 O6 1.704(4) .
Mo2 O7 1.713(5) .
Mo2 O4 1.930(4) .
Mo2 O8 1.949(5) .
Mo2 O5 2.239(4) .
Mo2 O1 2.386(4) 2_666
Mo3 O9 1.706(5) .
Mo3 O10 1.712(5) .
Mo3 O11 1.937(5) .
Mo3 O8 1.955(5) .
Mo3 O5 2.231(4) .
Mo3 O3 2.356(4) 2_666
Mo4 O13 1.707(5) .
Mo4 O12 1.712(5) .
Mo4 O11 1.901(4) .
Mo4 O14 2.109(4) .
Mo4 O4 2.139(4) 2_666
Mo4 O3 2.239(4) 2_666
F1 C7 1.369(8) .
F2 C22 1.353(15) .
O1 Mo2 2.386(4) 2_666
O3 Mo4 2.239(4) 2_666
O3 Mo3 2.356(4) 2_666
O4 Mo4 2.139(4) 2_666
O5 Mo1 2.456(4) 2_666
O14 C1 1.292(7) .
O15 C16 1.248(19) .
C1 C2 1.398(10) .
C1 C5 1.439(9) .
C2 C3 1.387(10) .
C3 N1 1.343(9) .
C4 N1 1.387(9) .
C4 C5 1.412(8) .
C4 C9 1.419(9) .
C5 C6 1.396(9) .
C6 C7 1.355(9) .
C7 C8 1.407(9) .
C8 C9 1.366(10) .
C8 N2 1.416(8) .
C10 N2 1.495(10) .
C10 C11 1.505(10) .
C11 N3 1.509(9) .
C12 N3 1.476(10) .
C12 C13 1.496(9) .
C13 N2 1.474(8) .
C14 C15 1.490(11) .
C14 N1 1.505(8) .
C16 C17 1.36(3) .
C16 C20 1.47(2) .
C17 C18 1.28(3) .
C18 N4 1.400(19) .
C19 N4 1.388(17) .
C19 C20 1.354(18) .
C19 C24 1.459(16) .
C20 C21 1.389(18) .
C21 C22 1.378(17) .
C22 C23 1.405(14) .
C23 C24 1.365(15) .
C23 N5 1.400(13) .
C25 C26 1.476(14) .
C25 N5 1.494(11) .
C26 N6 1.488(12) .
C27 C28 1.496(13) .
C27 N6 1.527(13) .
C28 N5 1.472(11) .
C29 C30 1.39(2) .
C29 N4 1.388(18) .

loop_
_geom_torsion_atom_site_label_1
_geom_torsion_atom_site_label_2
_geom_torsion_atom_site_label_3
_geom_torsion_atom_site_label_4
_geom_torsion
_geom_torsion_site_symmetry_1
_geom_torsion_site_symmetry_4
O2 Mo1 O1 Mo2 -179.0(2) . 2_666
O3 Mo1 O1 Mo2 -71.1(2) . 2_666
O5 Mo1 O1 Mo2 75.7(2) . 2_666
O4 Mo1 O1 Mo2 6.8(6) . 2_666
O5 Mo1 O1 Mo2 2.11(18) 2_666 2_666
O2 Mo1 O3 Mo4 -88.1(2) . 2_666
O1 Mo1 O3 Mo4 165.94(19) . 2_666
O5 Mo1 O3 Mo4 48.4(3) . 2_666
O4 Mo1 O3 Mo4 7.65(16) . 2_666
O5 Mo1 O3 Mo4 92.14(19) 2_666 2_666
O2 Mo1 O3 Mo3 173.4(2) . 2_666
O1 Mo1 O3 Mo3 67.4(2) . 2_666
O5 Mo1 O3 Mo3 -50.1(4) . 2_666
O4 Mo1 O3 Mo3 -90.9(2) . 2_666
O5 Mo1 O3 Mo3 -6.37(17) 2_666 2_666
O6 Mo2 O4 Mo4 -91.7(5) . 2_666
O7 Mo2 O4 Mo4 15.9(5) . 2_666
O8 Mo2 O4 Mo4 151.7(4) . 2_666
O5 Mo2 O4 Mo4 167.3(5) . 2_666
O1 Mo2 O4 Mo4 94.9(4) 2_666 2_666
O6 Mo2 O4 Mo1 85.0(2) . .
O7 Mo2 O4 Mo1 -167.46(19) . .
O8 Mo2 O4 Mo1 -31.7(4) . .
O5 Mo2 O4 Mo1 -16.10(15) . .
O1 Mo2 O4 Mo1 -88.47(18) 2_666 .
O2 Mo1 O4 Mo2 -82.6(2) . .
O1 Mo1 O4 Mo2 91.7(5) . .
O3 Mo1 O4 Mo2 173.9(2) . .
O5 Mo1 O4 Mo2 18.44(17) . .
O5 Mo1 O4 Mo2 96.32(18) 2_666 .
O2 Mo1 O4 Mo4 95.7(2) . 2_666
O1 Mo1 O4 Mo4 -90.1(5) . 2_666
O3 Mo1 O4 Mo4 -7.80(17) . 2_666
O5 Mo1 O4 Mo4 -163.3(2) . 2_666
O5 Mo1 O4 Mo4 -85.41(17) 2_666 2_666
O2 Mo1 O5 Mo3 -41.9(5) . .
O1 Mo1 O5 Mo3 63.2(5) . .
O3 Mo1 O5 Mo3 -179.0(3) . .
O4 Mo1 O5 Mo3 -137.7(5) . .
O5 Mo1 O5 Mo3 137.3(5) 2_666 .
O2 Mo1 O5 Mo2 80.3(2) . .
O1 Mo1 O5 Mo2 -174.66(18) . .
O3 Mo1 O5 Mo2 -56.8(3) . .
O4 Mo1 O5 Mo2 -15.53(15) . .
O5 Mo1 O5 Mo2 -100.5(2) 2_666 .
O2 Mo1 O5 Mo1 -179.24(19) . 2_666
O1 Mo1 O5 Mo1 -74.2(2) . 2_666
O3 Mo1 O5 Mo1 43.7(3) . 2_666
O4 Mo1 O5 Mo1 84.97(18) . 2_666
O5 Mo1 O5 Mo1 0.0 2_666 2_666
O9 Mo3 O5 Mo1 38.5(5) . .
O10 Mo3 O5 Mo1 -162.9(6) . .
O11 Mo3 O5 Mo1 -59.5(4) . .
O8 Mo3 O5 Mo1 140.3(5) . .
O3 Mo3 O5 Mo1 -133.2(5) 2_666 .
O9 Mo3 O5 Mo2 -85.4(2) . .
O10 Mo3 O5 Mo2 73.2(7) . .
O11 Mo3 O5 Mo2 176.58(17) . .
O8 Mo3 O5 Mo2 16.40(16) . .
O3 Mo3 O5 Mo2 102.85(17) 2_666 .
O9 Mo3 O5 Mo1 176.8(2) . 2_666
O10 Mo3 O5 Mo1 -24.5(7) . 2_666
O11 Mo3 O5 Mo1 78.84(17) . 2_666
O8 Mo3 O5 Mo1 -81.34(18) . 2_666
O3 Mo3 O5 Mo1 5.11(14) 2_666 2_666
O6 Mo2 O5 Mo1 -77.9(2) . .
O7 Mo2 O5 Mo1 104.7(4) . .
O4 Mo2 O5 Mo1 17.48(17) . .
O8 Mo2 O5 Mo1 -171.9(2) . .
O1 Mo2 O5 Mo1 104.3(2) 2_666 .
O6 Mo2 O5 Mo3 77.6(2) . .
O7 Mo2 O5 Mo3 -99.8(4) . .
O4 Mo2 O5 Mo3 172.97(19) . .
O8 Mo2 O5 Mo3 -16.46(16) . .
O1 Mo2 O5 Mo3 -100.22(17) 2_666 .
O6 Mo2 O5 Mo1 176.2(2) . 2_666
O7 Mo2 O5 Mo1 -1.1(5) . 2_666
O4 Mo2 O5 Mo1 -88.37(17) . 2_666
O8 Mo2 O5 Mo1 82.20(18) . 2_666
O1 Mo2 O5 Mo1 -1.56(14) 2_666 2_666
O6 Mo2 O8 Mo3 -80.8(3) . .
O7 Mo2 O8 Mo3 172.5(2) . .
O4 Mo2 O8 Mo3 36.2(4) . .
O5 Mo2 O8 Mo3 20.66(19) . .
O1 Mo2 O8 Mo3 93.7(2) 2_666 .
O9 Mo3 O8 Mo2 67.9(3) . .
O10 Mo3 O8 Mo2 175.2(3) . .
O11 Mo3 O8 Mo2 -64.0(4) . .
O5 Mo3 O8 Mo2 -20.73(19) . .
O3 Mo3 O8 Mo2 -94.9(2) 2_666 .
O13 Mo4 O11 Mo3 -72.7(3) . .
O12 Mo4 O11 Mo3 -179.9(3) . .
O14 Mo4 O11 Mo3 40.8(7) . .
O4 Mo4 O11 Mo3 88.6(2) 2_666 .
O3 Mo4 O11 Mo3 18.7(2) 2_666 .
O9 Mo3 O11 Mo4 177.1(3) . .
O10 Mo3 O11 Mo4 69.9(3) . .
O8 Mo3 O11 Mo4 -50.2(5) . .
O5 Mo3 O11 Mo4 -91.4(2) . .
O3 Mo3 O11 Mo4 -18.1(2) 2_666 .
O13 Mo4 O14 C1 -48.3(7) . .
O12 Mo4 O14 C1 56.6(7) . .
O11 Mo4 O14 C1 -163.8(6) . .
O4 Mo4 O14 C1 147.1(7) 2_666 .
O3 Mo4 O14 C1 -142.3(7) 2_666 .
Mo4 O14 C1 C2 -18.2(12) . .
Mo4 O14 C1 C5 161.9(5) . .
O14 C1 C2 C3 -176.6(8) . .
C5 C1 C2 C3 3.3(11) . .
C1 C2 C3 N1 -1.4(13) . .
N1 C4 C5 C6 179.5(7) . .
C9 C4 C5 C6 -3.3(10) . .
N1 C4 C5 C1 -0.2(11) . .
C9 C4 C5 C1 176.9(6) . .
O14 C1 C5 C6 -2.4(11) . .
C2 C1 C5 C6 177.7(7) . .
O14 C1 C5 C4 177.4(6) . .
C2 C1 C5 C4 -2.5(11) . .
C4 C5 C6 C7 4.1(11) . .
C1 C5 C6 C7 -176.2(7) . .
C5 C6 C7 F1 180.0(7) . .
C5 C6 C7 C8 -0.9(12) . .
C6 C7 C8 C9 -3.0(12) . .
F1 C7 C8 C9 176.1(7) . .
C6 C7 C8 N2 178.8(7) . .
F1 C7 C8 N2 -2.1(11) . .
C7 C8 C9 C4 3.7(11) . .
N2 C8 C9 C4 -178.2(7) . .
N1 C4 C9 C8 176.5(7) . .
C5 C4 C9 C8 -0.6(11) . .
N2 C10 C11 N3 56.4(9) . .
N3 C12 C13 N2 -60.7(8) . .
O15 C16 C17 C18 -179.9(19) . .
C20 C16 C17 C18 -2(3) . .
C16 C17 C18 N4 -5(4) . .
N4 C19 C20 C21 -179.2(12) . .
C24 C19 C20 C21 -0.6(17) . .
N4 C19 C20 C16 -1(2) . .
C24 C19 C20 C16 178.0(12) . .
O15 C16 C20 C19 -177.6(15) . .
C17 C16 C20 C19 4(2) . .
O15 C16 C20 C21 1(2) . .
C17 C16 C20 C21 -177.1(14) . .
C19 C20 C21 C22 -0.6(18) . .
C16 C20 C21 C22 -179.3(11) . .
C20 C21 C22 F2 -177.9(10) . .
C20 C21 C22 C23 1.3(17) . .
F2 C22 C23 C24 178.6(9) . .
C21 C22 C23 C24 -0.6(15) . .
F2 C22 C23 N5 1.1(14) . .
C21 C22 C23 N5 -178.2(9) . .
N5 C23 C24 C19 176.7(9) . .
C22 C23 C24 C19 -0.7(15) . .
N4 C19 C24 C23 -180.0(11) . .
C20 C19 C24 C23 1.4(16) . .
N5 C25 C26 N6 58.0(11) . .
N6 C27 C28 N5 -55.1(10) . .
C2 C3 N1 C4 -1.5(12) . .
C2 C3 N1 C14 177.8(8) . .
C5 C4 N1 C3 2.2(11) . .
C9 C4 N1 C3 -174.8(7) . .
C5 C4 N1 C14 -177.0(7) . .
C9 C4 N1 C14 5.9(11) . .
C15 C14 N1 C3 -6.9(12) . .
C15 C14 N1 C4 172.4(8) . .
C9 C8 N2 C13 -13.4(11) . .
C7 C8 N2 C13 164.7(7) . .
C9 C8 N2 C10 112.9(8) . .
C7 C8 N2 C10 -69.0(9) . .
C12 C13 N2 C8 -169.0(7) . .
C12 C13 N2 C10 62.6(8) . .
C11 C10 N2 C8 168.0(6) . .
C11 C10 N2 C13 -61.2(8) . .
C13 C12 N3 C11 56.1(8) . .
C10 C11 N3 C12 -54.0(9) . .
C17 C18 N4 C19 8(3) . .
C17 C18 N4 C29 -176(2) . .
C20 C19 N4 C18 -5.0(19) . .
C24 C19 N4 C18 176.5(12) . .
C20 C19 N4 C29 179.4(14) . .
C24 C19 N4 C29 1(2) . .
C30 C29 N4 C18 -91(2) . .
C30 C29 N4 C19 83.6(19) . .
C24 C23 N5 C28 -11.3(13) . .
C22 C23 N5 C28 166.1(9) . .
C24 C23 N5 C25 118.0(10) . .
C22 C23 N5 C25 -64.6(12) . .
C27 C28 N5 C23 -169.4(8) . .
C27 C28 N5 C25 59.0(10) . .
C26 C25 N5 C23 169.2(9) . .
C26 C25 N5 C28 -59.2(10) . .
C25 C26 N6 C27 -54.6(12) . .
C28 C27 N6 C26 51.9(11) . .
